data_7702785
loop_
_publ_author_name
'Aldridge, Simon'
'Calder, Richard J.'
'Rossin, Andrea'
'Dickinson, Anthony A.'
'Willock, David J.'
'Jones, Cameron'
'Evans, David J.'
'Steed, Jonathan W.'
'Light, Mark E.'
'Coles, Simon J.'
'Hursthouse, Michael B.'

_publ_section_title
;
 Linking of metal centres through boryl ligands: synthesis, spectroscopic
 and structural characterisation of symmetrically bridged boryl complexes
;
_journal_issue 9
_journal_name_full 'Journal of the Chemical Society, Dalton Transactions'
_journal_page_first 2020
_journal_paper_doi 10.1039/b200695m
_journal_year 2002
_chemical_formula_sum 'C22 H16 B2 Fe2 O8'
_chemical_formula_weight 541.67
_space_group_IT_number 2
_space_group_name_Hall '-P 1'
_space_group_name_H-M_alt 'P -1'
_symmetry_cell_setting triclinic
_symmetry_space_group_name_H-M 'P -1'
_atom_sites_solution_hydrogens geom
_atom_sites_solution_primary direct
_atom_sites_solution_secondary difmap
_audit_creation_method SHELXL-97
_cell_angle_alpha 83.82(3)
_cell_angle_beta 86.64(3)
_cell_angle_gamma 77.38(3)
_cell_formula_units_Z 1
_cell_length_a 6.4039(13)
_cell_length_b 6.8417(14)
_cell_length_c 12.547(3)
_cell_measurement_reflns_used 5916
_cell_measurement_temperature 120(2)
_cell_measurement_theta_max 27.48
_cell_measurement_theta_min 2.91
_cell_volume 533.0(2)
_computing_cell_refinement 'DENZO, COLLECT'
_computing_data_reduction 'DENZO, COLLECT'
_computing_molecular_graphics 'CAMERON (Watkin, Pearce 1993)'
_computing_structure_refinement 'SHELXL-97 (Sheldrick, 1997)'
_computing_structure_solution 'SHELXS-97 (Sheldrick, 1990)'
_diffrn_ambient_temperature 120(2)
_diffrn_detector_area_resol_mean 9.091
_diffrn_measured_fraction_theta_full 0.980
_diffrn_measured_fraction_theta_max 0.980
_diffrn_measurement_device_type 'Nonius KappaCCD Area Detector'
_diffrn_measurement_method '\\f and \\w scans to fill Ewald Sphere'
_diffrn_radiation_monochromator graphite
_diffrn_radiation_source 'Nonius FR591 rotating anode'
_diffrn_radiation_type MoK\a
_diffrn_radiation_wavelength 0.71073
_diffrn_reflns_av_R_equivalents 0.0764
_diffrn_reflns_av_sigmaI/netI 0.0503
_diffrn_reflns_limit_h_max 8
_diffrn_reflns_limit_h_min -8
_diffrn_reflns_limit_k_max 8
_diffrn_reflns_limit_k_min -8
_diffrn_reflns_limit_l_max 16
_diffrn_reflns_limit_l_min -16
_diffrn_reflns_number 8293
_diffrn_reflns_theta_full 27.50
_diffrn_reflns_theta_max 27.50
_diffrn_reflns_theta_min 3.07
_exptl_absorpt_coefficient_mu 1.410
_exptl_absorpt_correction_T_max 0.8490
_exptl_absorpt_correction_T_min 0.5758
_exptl_absorpt_correction_type multi-scans
_exptl_crystal_colour 'pale yellow'
_exptl_crystal_density_diffrn 1.688
_exptl_crystal_density_method 'not measured'
_exptl_crystal_description block
_exptl_crystal_F_000 274
_exptl_crystal_size_max 0.44
_exptl_crystal_size_mid 0.28
_exptl_crystal_size_min 0.12
_refine_diff_density_max 0.672
_refine_diff_density_min -0.644
_refine_diff_density_rms 0.082
_refine_ls_extinction_coef 0.018(5)
_refine_ls_extinction_expression Fc^*^=kFc[1+0.001xFc^2^\l^3^/sin(2\q)]^-1/4^
_refine_ls_extinction_method SHELXL
_refine_ls_goodness_of_fit_ref 1.051
_refine_ls_hydrogen_treatment mixed
_refine_ls_matrix_type full
_refine_ls_number_parameters 156
_refine_ls_number_reflns 2401
_refine_ls_number_restraints 0
_refine_ls_restrained_S_all 1.051
_refine_ls_R_factor_all 0.0340
_refine_ls_R_factor_gt 0.0328
_refine_ls_shift/su_max 0.001
_refine_ls_shift/su_mean 0.000
_refine_ls_structure_factor_coef Fsqd
_refine_ls_weighting_details 'calc w=1/[\s^2^(Fo^2^)+(0.0330P)^2^+0.4530P] where P=(Fo^2^+2Fc^2^)/3'
_refine_ls_weighting_scheme calc
_refine_ls_wR_factor_gt 0.0830
_refine_ls_wR_factor_ref 0.0840
_reflns_number_gt 2304
_reflns_number_total 2401
_reflns_threshold_expression >2sigma(I)
_cod_data_source_file b200695m.txt
_cod_data_source_block 563
_cod_depositor_comments
;
The following automatic conversions were performed:

data item '_symmetry_cell_setting' value 'Triclinic' was changed to
'triclinic' in accordance with the
/home/saulius/struct/COD-crude-data/automatic-downloads/DataCite-retrospective/RSC/depositions/lib/dictionaries/cif_core.dic
dictionary named 'cif_core.dic' version 2.4.2 last updated on
2011-04-26.

Automatic conversion script
Id: cif_fix_values 6909 2019-04-08 15:41:33Z antanas 
;
_cod_original_cell_volume 532.97(19)
_cod_original_sg_symbol_H-M P-1
_cod_database_code 7702785

loop_
_symmetry_equiv_pos_as_xyz
'x, y, z'
'-x, -y, -z'

loop_
_atom_site_label
_atom_site_type_symbol
_atom_site_fract_x
_atom_site_fract_y
_atom_site_fract_z
_atom_site_U_iso_or_equiv
_atom_site_adp_type
_atom_site_occupancy
_atom_site_symmetry_multiplicity
_atom_site_calc_flag
_atom_site_refinement_flags
C6 C 0.6154(4) 1.0679(3) 0.3477(2) 0.0268(5) Uani 1 1 d .
H6A H 0.5204 1.0274 0.4061 0.040 Uiso 1 1 calc R
H6B H 0.5468 1.1989 0.3121 0.040 Uiso 1 1 calc R
H6C H 0.7507 1.0781 0.3771 0.040 Uiso 1 1 calc R
C1 C 0.6800(3) 0.7039(3) 0.29197(16) 0.0171(4) Uani 1 1 d .
H1 H 0.6620 0.6358 0.3609 0.021 Uiso 1 1 calc R
C2 C 0.7330(3) 0.6113(3) 0.19530(18) 0.0215(4) Uani 1 1 d .
H2 H 0.7562 0.4713 0.1881 0.026 Uiso 1 1 calc R
C3 C 0.7453(3) 0.7665(3) 0.11049(17) 0.0238(4) Uani 1 1 d .
H3 H 0.7785 0.7481 0.0370 0.029 Uiso 1 1 calc R
C4 C 0.6996(3) 0.9511(3) 0.15560(17) 0.0211(4) Uani 1 1 d .
H4 H 0.6965 1.0792 0.1172 0.025 Uiso 1 1 calc R
C5 C 0.6582(3) 0.9155(3) 0.26886(16) 0.0168(4) Uani 1 1 d .
C7 C 0.3203(3) 0.6892(3) 0.09488(15) 0.0172(4) Uani 1 1 d .
C8 C 0.2313(3) 1.0301(3) 0.17841(15) 0.0162(4) Uani 1 1 d .
C9 C 0.0724(3) 0.6609(2) 0.45321(14) 0.0110(3) Uani 1 1 d .
C10 C 0.1211(3) 0.4784(3) 0.40864(14) 0.0114(3) Uani 1 1 d .
C11 C 0.0516(3) 0.3079(3) 0.45302(14) 0.0126(3) Uani 1 1 d .
H11 H 0.0854 0.1831 0.4225 0.015 Uiso 1 1 calc R
B1 B 0.2651(3) 0.6998(3) 0.30079(16) 0.0122(4) Uani 1 1 d .
O1 O 0.2465(3) 0.6064(3) 0.03643(13) 0.0281(4) Uani 1 1 d .
O2 O 0.0963(2) 1.1723(2) 0.17677(13) 0.0265(3) Uani 1 1 d .
O3 O 0.2402(2) 0.49973(18) 0.31402(10) 0.0133(3) Uani 1 1 d .
O4 O 0.1601(2) 0.80107(18) 0.38782(10) 0.0132(3) Uani 1 1 d .
Fe1 Fe 0.43590(4) 0.81261(3) 0.183579(19) 0.01173(13) Uani 1 1 d .

loop_
_atom_site_aniso_label
_atom_site_aniso_U_11
_atom_site_aniso_U_22
_atom_site_aniso_U_33
_atom_site_aniso_U_23
_atom_site_aniso_U_13
_atom_site_aniso_U_12
C6 0.0223(10) 0.0251(10) 0.0338(12) -0.0097(9) -0.0089(9) -0.0012(8)
C1 0.0116(8) 0.0206(9) 0.0182(9) 0.0025(7) -0.0063(7) -0.0020(7)
C2 0.0120(8) 0.0203(9) 0.0303(11) -0.0044(8) -0.0036(8) 0.0022(7)
C3 0.0128(9) 0.0384(12) 0.0208(10) -0.0050(9) 0.0039(7) -0.0071(8)
C4 0.0172(9) 0.0264(10) 0.0216(10) 0.0043(8) -0.0020(8) -0.0117(8)
C5 0.0110(8) 0.0207(9) 0.0191(9) -0.0002(7) -0.0052(7) -0.0040(7)
C7 0.0148(8) 0.0210(9) 0.0141(9) -0.0007(7) -0.0001(7) -0.0009(7)
C8 0.0165(9) 0.0186(9) 0.0146(9) 0.0021(7) -0.0046(7) -0.0067(7)
C9 0.0120(8) 0.0100(8) 0.0114(8) 0.0001(6) -0.0020(6) -0.0033(6)
C10 0.0102(7) 0.0129(8) 0.0109(8) -0.0017(6) -0.0016(6) -0.0015(6)
C11 0.0148(8) 0.0107(8) 0.0129(8) -0.0031(6) -0.0012(7) -0.0029(6)
B1 0.0107(8) 0.0130(9) 0.0124(9) -0.0003(7) -0.0027(7) -0.0014(7)
O1 0.0267(8) 0.0361(9) 0.0244(8) -0.0117(7) -0.0046(6) -0.0078(7)
O2 0.0224(7) 0.0182(7) 0.0360(9) -0.0010(6) -0.0070(7) 0.0028(6)
O3 0.0161(6) 0.0122(6) 0.0114(6) -0.0010(5) 0.0022(5) -0.0034(5)
O4 0.0161(6) 0.0107(6) 0.0131(6) 0.0007(5) 0.0013(5) -0.0044(5)
Fe1 0.01063(16) 0.01279(17) 0.01134(17) 0.00100(10) -0.00203(10) -0.00220(10)

loop_
_atom_type_symbol
_atom_type_description
_atom_type_scat_dispersion_real
_atom_type_scat_dispersion_imag
_atom_type_scat_source
C C 0.0033 0.0016 'International Tables Vol C Tables 4.2.6.8 and 6.1.1.4'
H H 0.0000 0.0000 'International Tables Vol C Tables 4.2.6.8 and 6.1.1.4'
B B 0.0013 0.0007 'International Tables Vol C Tables 4.2.6.8 and 6.1.1.4'
O O 0.0106 0.0060 'International Tables Vol C Tables 4.2.6.8 and 6.1.1.4'
Fe Fe 0.3463 0.8444 'International Tables Vol C Tables 4.2.6.8 and 6.1.1.4'

loop_
_geom_angle_atom_site_label_1
_geom_angle_atom_site_label_2
_geom_angle_atom_site_label_3
_geom_angle
_geom_angle_site_symmetry_1
_geom_angle_site_symmetry_3
C5 C6 H6A 109.5 . .
C5 C6 H6B 109.5 . .
H6A C6 H6B 109.5 . .
C5 C6 H6C 109.5 . .
H6A C6 H6C 109.5 . .
H6B C6 H6C 109.5 . .
C2 C1 C5 108.81(17) . .
C2 C1 Fe1 70.31(11) . .
C5 C1 Fe1 70.86(11) . .
C2 C1 H1 125.6 . .
C5 C1 H1 125.6 . .
Fe1 C1 H1 124.8 . .
C1 C2 C3 107.78(18) . .
C1 C2 Fe1 70.07(11) . .
C3 C2 Fe1 70.62(12) . .
C1 C2 H2 126.1 . .
C3 C2 H2 126.1 . .
Fe1 C2 H2 124.8 . .
C4 C3 C2 107.67(18) . .
C4 C3 Fe1 70.41(12) . .
C2 C3 Fe1 69.53(11) . .
C4 C3 H3 126.2 . .
C2 C3 H3 126.2 . .
Fe1 C3 H3 125.5 . .
C3 C4 C5 109.15(18) . .
C3 C4 Fe1 70.64(11) . .
C5 C4 Fe1 70.21(11) . .
C3 C4 H4 125.4 . .
C5 C4 H4 125.4 . .
Fe1 C4 H4 125.3 . .
C1 C5 C4 106.58(18) . .
C1 C5 C6 126.61(19) . .
C4 C5 C6 126.69(19) . .
C1 C5 Fe1 69.51(11) . .
C4 C5 Fe1 69.97(11) . .
C6 C5 Fe1 128.39(14) . .
O1 C7 Fe1 179.21(18) . .
O2 C8 Fe1 178.90(18) . .
O4 C9 C10 109.18(16) . .
O4 C9 C11 127.31(16) . 2_566
C10 C9 C11 123.48(16) . 2_566
O3 C10 C11 127.31(16) . .
O3 C10 C9 109.00(15) . .
C11 C10 C9 123.65(17) . .
C10 C11 C9 112.87(17) . 2_566
C10 C11 H11 123.6 . .
C9 C11 H11 123.6 2_566 .
O3 B1 O4 109.07(15) . .
O3 B1 Fe1 124.67(14) . .
O4 B1 Fe1 126.15(13) . .
C10 O3 B1 106.60(14) . .
C9 O4 B1 106.15(14) . .
C7 Fe1 C8 95.56(9) . .
C7 Fe1 B1 88.05(9) . .
C8 Fe1 B1 86.91(9) . .
C7 Fe1 C1 131.04(8) . .
C8 Fe1 C1 131.12(9) . .
B1 Fe1 C1 81.69(8) . .
C7 Fe1 C2 98.08(9) . .
C8 Fe1 C2 163.83(9) . .
B1 Fe1 C2 102.15(9) . .
C1 Fe1 C2 39.62(8) . .
C7 Fe1 C4 128.58(9) . .
C8 Fe1 C4 98.48(8) . .
B1 Fe1 C4 141.71(8) . .
C1 Fe1 C4 66.21(8) . .
C2 Fe1 C4 66.11(8) . .
C7 Fe1 C3 97.20(9) . .
C8 Fe1 C3 129.56(9) . .
B1 Fe1 C3 141.98(8) . .
C1 Fe1 C3 66.51(8) . .
C2 Fe1 C3 39.85(8) . .
C4 Fe1 C3 38.96(9) . .
C7 Fe1 C5 163.13(9) . .
C8 Fe1 C5 98.51(8) . .
B1 Fe1 C5 101.91(8) . .
C1 Fe1 C5 39.63(7) . .
C2 Fe1 C5 66.71(8) . .
C4 Fe1 C5 39.82(8) . .
C3 Fe1 C5 66.58(8) . .

loop_
_geom_bond_atom_site_label_1
_geom_bond_atom_site_label_2
_geom_bond_distance
_geom_bond_site_symmetry_2
C6 C5 1.486(3) .
C6 H6A 0.9800 .
C6 H6B 0.9800 .
C6 H6C 0.9800 .
C1 C2 1.418(3) .
C1 C5 1.423(3) .
C1 Fe1 2.0903(19) .
C1 H1 0.9500 .
C2 C3 1.432(3) .
C2 Fe1 2.093(2) .
C2 H2 0.9500 .
C3 C4 1.405(3) .
C3 Fe1 2.108(2) .
C3 H3 0.9500 .
C4 C5 1.435(3) .
C4 Fe1 2.1050(19) .
C4 H4 0.9500 .
C5 Fe1 2.1081(19) .
C7 O1 1.153(3) .
C7 Fe1 1.753(2) .
C8 O2 1.151(3) .
C8 Fe1 1.753(2) .
C9 O4 1.386(2) .
C9 C10 1.388(3) .
C9 C11 1.390(3) 2_566
C10 O3 1.385(2) .
C10 C11 1.388(2) .
C11 C9 1.390(3) 2_566
C11 H11 0.9500 .
B1 O3 1.403(2) .
B1 O4 1.413(2) .
B1 Fe1 1.973(2) .
